data_7009312
loop_
_publ_author_name
'Baker, Robert W.'
'Foulkes, Michael A.'
'Turner, Peter'

_publ_contact_author
;
    Dr Robert W Baker
    School of Chemsitry (F11)
    University of Sydney
    Sydney NSW 2006
    Australia
;
_publ_section_title
;
 Enantiospecific synthesis of a planar chiral fluorenylzirconium
 ansa-metallocene: synthesis and structures of [1-(9-fluorenyl)- and
 [1-(1-methyl-9-fluorenyl)-2-(2-indenyl)naphthalene]zirconium
 dichloride
;
_journal_issue 4
_journal_name_full 'Journal of the Chemical Society, Dalton Transactions'
_journal_page_first 431
_journal_paper_doi 10.1039/a910246i
_journal_year 2000
_chemical_formula_moiety 'C33 H22 Cl2 Zr '
_chemical_formula_sum 'C33 H22 Cl2 Zr'
_chemical_formula_weight 580.66
_space_group_IT_number 61
_symmetry_cell_setting orthorhombic
_symmetry_Int_Tables_number 61
_symmetry_space_group_name_Hall '-P 2ac 2ab'
_symmetry_space_group_name_H-M 'P b c a'
_audit_creation_date 1998-05-01
_audit_creation_method 'by teXsan v1.7'
_audit_update_record ?
_cell_angle_alpha 90
_cell_angle_beta 90
_cell_angle_gamma 90
_cell_formula_units_Z 8
_cell_length_a 20.802(5)
_cell_length_b 29.313(9)
_cell_length_c 8.312(6)
_cell_measurement_reflns_used 25
_cell_measurement_temperature 294.2
_cell_measurement_theta_max 18.3
_cell_measurement_theta_min 9.5
_cell_volume 5068(4)
_computing_cell_refinement 'MSC/AFC Diffractometer Control'
_computing_data_collection 'MSC/AFC Diffractometer Control'
_computing_data_reduction 'teXsan (MSC, 1995)'
_computing_publication_material 'teXsan (MSC, 1995)'
_computing_structure_refinement 'teXsan (MSC, 1995)'
_computing_structure_solution
;
SHELXS86 (Sheldrick, 1985)
;
_diffrn_ambient_temperature 294.2
_diffrn_measurement_device 'Rigaku AFC7R'
_diffrn_measurement_method \w-\q
_diffrn_orient_matrix_UB_11 -0.04686
_diffrn_orient_matrix_UB_12 0.00743
_diffrn_orient_matrix_UB_13 0.00001
_diffrn_orient_matrix_UB_21 0.01048
_diffrn_orient_matrix_UB_22 0.03317
_diffrn_orient_matrix_UB_23 -0.00270
_diffrn_orient_matrix_UB_31 -0.00029
_diffrn_orient_matrix_UB_32 -0.00071
_diffrn_orient_matrix_UB_33 -0.12025
_diffrn_radiation_detector 'scintillation counter'
_diffrn_radiation_monochromator graphite
_diffrn_radiation_source 'Rigaku rotating anode'
_diffrn_radiation_type 'Cu K\a'
_diffrn_radiation_wavelength 1.5418
_diffrn_reflns_av_R_equivalents 0.05545
_diffrn_reflns_limit_h_max 17
_diffrn_reflns_limit_h_min 0
_diffrn_reflns_limit_k_max 29
_diffrn_reflns_limit_k_min -13
_diffrn_reflns_limit_l_max 8
_diffrn_reflns_limit_l_min -5
_diffrn_reflns_number 2817
_diffrn_reflns_reduction_process 'Lp corrections applied'
_diffrn_reflns_theta_max 49.93
_diffrn_reflns_theta_min 2.12
_diffrn_standards_decay_% -29.41
_diffrn_standards_interval_count 150
_diffrn_standards_number 3
_exptl_absorpt_coefficient_mu 5.738
_exptl_absorpt_correction_T_max 0.992
_exptl_absorpt_correction_T_min 0.605
_exptl_absorpt_correction_type
;
\y scans (North,Phillips & Matthews, 1968)
;
_exptl_crystal_colour orange
_exptl_crystal_density_diffrn 1.522
_exptl_crystal_density_meas ?
_exptl_crystal_description acicular
_exptl_crystal_F_000 2352.00
_exptl_crystal_size_max 0.37
_exptl_crystal_size_mid 0.05
_exptl_crystal_size_min 0.05
_refine_diff_density_max 0.66
_refine_diff_density_min -0.85
_refine_ls_extinction_method none
_refine_ls_goodness_of_fit_all 2.145
_refine_ls_goodness_of_fit_obs 2.145
_refine_ls_hydrogen_treatment noref
_refine_ls_matrix_type full
_refine_ls_number_constraints 0
_refine_ls_number_parameters 290
_refine_ls_number_reflns 1072
_refine_ls_number_restraints 0
_refine_ls_R_factor_all 0.0820
_refine_ls_R_factor_obs 0.0820
_refine_ls_shift/esd_max 0.0379
_refine_ls_shift/esd_mean 0.0096
_refine_ls_structure_factor_coef F
_refine_ls_weighting_details 'w = 1/[\s^2^(Fo) + 0.00016|Fo|^2^]'
_refine_ls_weighting_scheme calc
_refine_ls_wR_factor_all 0.0733
_refine_ls_wR_factor_obs 0.0733
_reflns_number_observed 1072
_reflns_number_total 2724
_reflns_observed_criterion >2.50\s(I)
_cod_data_source_file a910246i.txt
_cod_data_source_block rwb4
_cod_depositor_comments
;
 Correcting the data name order in the GEOM_TORSION loop.

 Antanas Vaitkus,
 2018-08-08

The following automatic conversions were performed:

'_refine_ls_weighting_scheme' value 'w = 1/[\s^2^(Fo) +
0.00016|Fo|^2^]' was changed to 'calc'. New tag
'_refine_ls_weighting_details' was created. The value of the new tag
was set to 'w = 1/[\s^2^(Fo) + 0.00016|Fo|^2^]'.

Automatic conversion script
Id: cif_fix_values 3143 2015-03-26 13:38:13Z robertas 
;
_cod_original_cell_volume 5068(3)
_cod_original_sg_symbol_H-M 'P b c a    '
_cod_original_formula_sum 'C33 H22 Cl2 Zr '
_cod_database_code 7009312

loop_
_symmetry_equiv_pos_as_xyz
'   +x,   +y,   +z'
'1/2+x,1/2-y,   -z'
'   -x,1/2+y,1/2-z'
'1/2-x,   -y,1/2+z'
'   -x,   -y,   -z'
'1/2-x,1/2+y,   +z'
'   +x,1/2-y,1/2+z'
'1/2+x,   +y,1/2-z'

loop_
_atom_site_aniso_label
_atom_site_aniso_U_11
_atom_site_aniso_U_22
_atom_site_aniso_U_33
_atom_site_aniso_U_12
_atom_site_aniso_U_13
_atom_site_aniso_U_23
Zr(1) 0.045(2) 0.067(1) 0.077(2) 0.002(2) 0.005(2) -0.002(2)
Cl(1) 0.051(5) 0.080(4) 0.108(5) 0.006(5) 0.020(6) -0.011(6)
Cl(2) 0.108(7) 0.088(4) 0.095(6) -0.013(5) 0.003(6) 0.000(4)
C(1) 0.05(2) 0.05(2) 0.08(3) -0.02(2) 0.03(2) -0.02(2)
C(3) 0.08(3) 0.10(2) 0.07(3) -0.03(2) 0.00(3) 0.00(2)
C(4) 0.13(4) 0.08(2) 0.04(2) -0.06(2) -0.01(2) 0.00(2)
C(5) 0.09(3) 0.06(2) 0.11(3) 0.01(2) 0.07(3) 0.00(2)
C(6) 0.14(4) 0.06(2) 0.06(2) 0.02(3) 0.01(3) -0.01(2)
C(7) 0.07(3) 0.04(2) 0.08(2) -0.02(2) -0.02(3) -0.02(2)
C(8) 0.09(3) 0.03(2) 0.08(3) 0.01(2) 0.01(3) 0.01(2)
C(9) 0.05(3) 0.05(2) 0.16(4) 0.03(2) 0.02(3) 0.00(3)
C(10) 0.06(3) 0.13(3) 0.08(3) 0.02(3) -0.02(3) 0.02(3)
C(11) 0.07(3) 0.08(2) 0.08(3) -0.02(2) 0.01(3) 0.02(2)
C(12) 0.02(2) 0.08(2) 0.05(2) 0.01(2) -0.01(2) -0.01(2)
C(13) 0.05(3) 0.07(2) 0.05(2) -0.01(2) 0.02(3) 0.00(2)
C(15) 0.11(3) 0.04(2) 0.10(3) 0.01(2) 0.06(2) -0.01(2)
C(17) 0.08(2) 0.04(2) 0.16(3) 0.00(2) 0.08(3) 0.00(2)
C(18) 0.04(2) 0.09(2) 0.15(3) 0.00(2) 0.03(3) 0.03(2)
C(19) 0.06(2) 0.10(2) 0.12(3) 0.02(2) 0.03(3) 0.02(2)
C(21) 0.03(2) 0.08(2) 0.15(3) -0.02(2) 0.04(2) -0.03(2)
C(22) 0.03(2) 0.07(2) 0.15(3) -0.01(2) 0.03(2) -0.04(2)
C(24) 0.06(2) 0.04(2) 0.07(2) -0.01(2) 0.00(2) 0.01(2)
C(25) 0.03(2) 0.09(2) 0.10(3) 0.04(2) 0.00(3) -0.01(2)
C(27) 0.07(2) 0.08(2) 0.08(2) 0.01(2) 0.02(3) 0.01(2)
C(28) 0.07(3) 0.09(2) 0.10(3) 0.00(2) -0.01(3) 0.01(2)
C(29) 0.08(3) 0.04(2) 0.16(4) -0.01(2) 0.02(3) -0.04(2)
C(30) 0.04(2) 0.06(2) 0.17(3) 0.04(2) -0.02(3) 0.00(2)
C(32) 0.04(2) 0.09(2) 0.06(2) -0.02(2) 0.01(2) -0.02(2)
C(33) 0.06(2) 0.09(2) 0.19(4) 0.00(2) -0.01(3) 0.00(2)

loop_
_atom_site_label
_atom_site_fract_x
_atom_site_fract_y
_atom_site_fract_z
_atom_site_U_iso_or_equiv
_atom_site_occupancy
_atom_site_refinement_flags
_atom_site_thermal_displace_type
_atom_site_calc_flag
_atom_site_calc_attached_atom
Zr(1) 0.6338(1) 0.40745(7) 0.1151(3) 0.0629(7) 1.000 . Uani d ?
Cl(1) 0.7482(3) 0.4115(2) 0.1130(9) 0.080(2) 1.000 . Uani d ?
Cl(2) 0.6163(4) 0.4163(2) -0.1715(9) 0.097(3) 1.000 . Uani d ?
C(1) 0.565(2) 0.3545(8) 0.261(4) 0.06(1) 1.000 . Uani d ?
C(2) 0.559(2) 0.3357(8) 0.095(4) 0.046(7) 1.000 . Uiso d ?
C(3) 0.512(2) 0.335(1) -0.024(5) 0.08(1) 1.000 . Uani d ?
C(4) 0.528(2) 0.3141(10) -0.168(4) 0.08(1) 1.000 . Uani d ?
C(5) 0.590(2) 0.294(1) -0.205(4) 0.09(1) 1.000 . Uani d ?
C(6) 0.636(2) 0.2950(9) -0.092(4) 0.09(1) 1.000 . Uani d ?
C(7) 0.623(2) 0.3181(8) 0.048(4) 0.06(1) 1.000 . Uani d ?
C(8) 0.662(2) 0.3213(8) 0.193(4) 0.07(1) 1.000 . Uani d ?
C(9) 0.728(2) 0.3075(10) 0.236(6) 0.09(1) 1.000 . Uani d ?
C(10) 0.750(2) 0.316(1) 0.379(5) 0.09(1) 1.000 . Uani d ?
C(11) 0.715(2) 0.336(1) 0.494(4) 0.08(1) 1.000 . Uani d ?
C(12) 0.651(2) 0.3511(9) 0.468(4) 0.05(1) 1.000 . Uani d ?
C(13) 0.628(2) 0.3434(9) 0.320(4) 0.06(1) 1.000 . Uani d ?
C(14) 0.511(1) 0.3740(8) 0.354(3) 0.060(8) 1.000 . Uiso d ?
C(15) 0.466(2) 0.3447(8) 0.425(3) 0.08(1) 1.000 . Uani d ?
C(16) 0.462(1) 0.2979(9) 0.412(3) 0.077(9) 1.000 . Uiso d ?
C(17) 0.416(1) 0.2716(8) 0.485(4) 0.09(1) 1.000 . Uani d ?
C(18) 0.368(1) 0.2918(10) 0.572(4) 0.09(1) 1.000 . Uani d ?
C(19) 0.366(1) 0.3387(10) 0.590(4) 0.09(1) 1.000 . Uani d ?
C(20) 0.416(2) 0.3669(9) 0.514(3) 0.066(9) 1.000 . Uiso d ?
C(21) 0.413(1) 0.4139(9) 0.540(4) 0.09(1) 1.000 . Uani d ?
C(22) 0.459(1) 0.4401(8) 0.464(4) 0.09(1) 1.000 . Uani d ?
C(23) 0.509(1) 0.4200(7) 0.374(3) 0.055(7) 1.000 . Uiso d ?
C(24) 0.559(2) 0.4487(8) 0.297(4) 0.06(1) 1.000 . Uani d ?
C(25) 0.552(1) 0.4674(9) 0.144(4) 0.07(1) 1.000 . Uani d ?
C(26) 0.610(1) 0.4940(9) 0.111(4) 0.066(8) 1.000 . Uiso d ?
C(27) 0.628(2) 0.5226(9) -0.016(4) 0.08(1) 1.000 . Uani d ?
C(28) 0.682(2) 0.548(1) -0.012(4) 0.09(1) 1.000 . Uani d ?
C(29) 0.717(2) 0.5444(9) 0.132(5) 0.09(1) 1.000 . Uani d ?
C(30) 0.708(1) 0.5145(10) 0.259(4) 0.09(1) 1.000 . Uani d ?
C(31) 0.648(2) 0.4905(9) 0.247(3) 0.062(8) 1.000 . Uiso d ?
C(32) 0.621(1) 0.4585(9) 0.360(3) 0.064(10) 1.000 . Uani d ?
C(33) 0.445(2) 0.3580(9) 0.000(5) 0.11(1) 1.000 . Uani d ?
H(4) 0.4955 0.3125 -0.2485 0.099 1.000 . Uiso c ?
H(5) 0.5977 0.2808 -0.3077 0.107 1.000 . Uiso c ?
H(6) 0.6761 0.2802 -0.1081 0.105 1.000 . Uiso c ?
H(9) 0.7547 0.2927 0.1583 0.106 1.000 . Uiso c ?
H(10) 0.7931 0.3066 0.4037 0.110 1.000 . Uiso c ?
H(11) 0.7337 0.3408 0.5964 0.096 1.000 . Uiso c ?
H(12) 0.6260 0.3654 0.5501 0.059 1.000 . Uiso c ?
H(16) 0.4927 0.2830 0.3472 0.092 1.000 . Uiso c ?
H(17) 0.4184 0.2395 0.4754 0.114 1.000 . Uiso c ?
H(18) 0.3357 0.2735 0.6200 0.113 1.000 . Uiso c ?
H(19) 0.3331 0.3526 0.6510 0.109 1.000 . Uiso c ?
H(21) 0.3803 0.4271 0.6058 0.106 1.000 . Uiso c ?
H(22) 0.4576 0.4723 0.4723 0.103 1.000 . Uiso c ?
H(25) 0.5169 0.4635 0.0737 0.087 1.000 . Uiso c ?
H(27) 0.6010 0.5240 -0.1090 0.091 1.000 . Uiso c ?
H(28) 0.6944 0.5676 -0.0981 0.103 1.000 . Uiso c ?
H(29) 0.7516 0.5651 0.1428 0.113 1.000 . Uiso c ?
H(30) 0.7384 0.5104 0.3442 0.108 1.000 . Uiso c ?
H(32) 0.6396 0.4466 0.4548 0.078 1.000 . Uiso c ?
H(33a) 0.4292 0.3509 0.1039 0.133 1.000 . Uiso c ?
H(33b) 0.4496 0.3901 -0.0100 0.133 1.000 . Uiso c ?
H(33c) 0.4161 0.3473 -0.0794 0.133 1.000 . Uiso c ?

loop_
_atom_type_symbol
_atom_type_oxidation_number
_atom_type_number_in_cell
_atom_type_scat_dispersion_real
_atom_type_scat_dispersion_imag
_atom_type_scat_source
C 0 264 0.018 0.009
;International Tables for Crystallography
(1992, Vol. C, Tables 4.2.6.8 and 6.1.1.1)
;
H 0 176 0.000 0.000
;International Tables for Crystallography
(1992, Vol. C, Table 6.1.1.2)
;
Cl 0 16 0.364 0.702
;International Tables for Crystallography
(1992, Vol. C, Tables 4.2.6.8 and 6.1.1.1)
;
Zr 0 8 -0.186 2.245
;International Tables for Crystallography
(1992, Vol. C, Tables 4.2.6.8 and 6.1.1.1)
;

loop_
_geom_angle_atom_site_label_1
_geom_angle_atom_site_label_2
_geom_angle_atom_site_label_3
_geom_angle
_geom_angle_site_symmetry_1
_geom_angle_site_symmetry_2
_geom_angle_site_symmetry_3
_geom_angle_publ_flag
Cl(1) Zr(1) Cl(2) 97.9(3) . . . yes
Cl(1) Zr(1) C(1) 128.4(9) . . . yes
Cl(1) Zr(1) C(2) 129.3(7) . . . yes
Cl(1) Zr(1) C(7) 97.4(7) . . . yes
Cl(1) Zr(1) C(8) 80.2(7) . . . yes
Cl(1) Zr(1) C(13) 95.1(9) . . . yes
Cl(1) Zr(1) C(24) 127.5(8) . . . yes
Cl(1) Zr(1) C(25) 130.9(8) . . . yes
Cl(1) Zr(1) C(26) 98.4(7) . . . yes
Cl(1) Zr(1) C(31) 81.1(7) . . . yes
Cl(1) Zr(1) C(32) 94.8(7) . . . yes
Cl(2) Zr(1) C(1) 118.1(8) . . . yes
Cl(2) Zr(1) C(2) 86.1(7) . . . yes
Cl(2) Zr(1) C(7) 83.5(8) . . . yes
Cl(2) Zr(1) C(8) 111.8(8) . . . yes
Cl(2) Zr(1) C(13) 137.0(8) . . . yes
Cl(2) Zr(1) C(24) 116.8(8) . . . yes
Cl(2) Zr(1) C(25) 85.2(8) . . . yes
Cl(2) Zr(1) C(26) 81.5(8) . . . yes
Cl(2) Zr(1) C(31) 108.8(6) . . . yes
Cl(2) Zr(1) C(32) 135.1(7) . . . yes
C(1) Zr(1) C(2) 34.1(8) . . . yes
C(1) Zr(1) C(7) 55.5(9) . . . yes
C(1) Zr(1) C(8) 53.4(10) . . . yes
C(1) Zr(1) C(13) 33.4(9) . . . yes
C(1) Zr(1) C(24) 68.8(9) . . . yes
C(1) Zr(1) C(25) 90(1) . . . yes
C(1) Zr(1) C(26) 121(1) . . . yes
C(1) Zr(1) C(31) 116.2(9) . . . yes
C(1) Zr(1) C(32) 85.0(9) . . . yes
C(2) Zr(1) C(7) 32.5(8) . . . yes
C(2) Zr(1) C(8) 52.3(9) . . . yes
C(2) Zr(1) C(13) 54(1) . . . yes
C(2) Zr(1) C(24) 93.1(9) . . . yes
C(2) Zr(1) C(25) 99.8(10) . . . yes
C(2) Zr(1) C(26) 132.0(10) . . . yes
C(2) Zr(1) C(31) 145.1(10) . . . yes
C(2) Zr(1) C(32) 117.4(9) . . . yes
C(7) Zr(1) C(8) 31.5(7) . . . yes
C(7) Zr(1) C(13) 54(1) . . . yes
C(7) Zr(1) C(24) 123.2(9) . . . yes
C(7) Zr(1) C(25) 131(1) . . . yes
C(7) Zr(1) C(26) 159(1) . . . yes
C(7) Zr(1) C(31) 167(1) . . . yes
C(7) Zr(1) C(32) 137(1) . . . yes
C(8) Zr(1) C(13) 31.6(8) . . . yes
C(8) Zr(1) C(24) 116.7(9) . . . yes
C(8) Zr(1) C(25) 143(1) . . . yes
C(8) Zr(1) C(26) 166(1) . . . yes
C(8) Zr(1) C(31) 137(1) . . . yes
C(8) Zr(1) C(32) 112(1) . . . yes
C(13) Zr(1) C(24) 85.5(10) . . . yes
C(13) Zr(1) C(25) 115(1) . . . yes
C(13) Zr(1) C(26) 136(1) . . . yes
C(13) Zr(1) C(31) 113(1) . . . yes
C(13) Zr(1) C(32) 83(1) . . . yes
C(24) Zr(1) C(25) 32.7(7) . . . yes
C(24) Zr(1) C(26) 53.9(9) . . . yes
C(24) Zr(1) C(31) 52.0(9) . . . yes
C(24) Zr(1) C(32) 32.8(8) . . . yes
C(25) Zr(1) C(26) 33.3(8) . . . yes
C(25) Zr(1) C(31) 52.3(10) . . . yes
C(25) Zr(1) C(32) 54.9(9) . . . yes
C(26) Zr(1) C(31) 30.6(7) . . . yes
C(26) Zr(1) C(32) 54.0(10) . . . yes
C(31) Zr(1) C(32) 32.0(7) . . . yes
Zr(1) C(1) C(2) 80(1) . . . yes
Zr(1) C(1) C(13) 77(1) . . . yes
Zr(1) C(1) C(14) 117(1) . . . yes
C(2) C(1) C(13) 108(2) . . . yes
C(2) C(1) C(14) 123(3) . . . yes
C(13) C(1) C(14) 127(3) . . . yes
Zr(1) C(2) C(1) 65(1) . . . yes
Zr(1) C(2) C(3) 118(1) . . . yes
Zr(1) C(2) C(7) 76(1) . . . yes
C(1) C(2) C(3) 136(3) . . . yes
C(1) C(2) C(7) 106(2) . . . yes
C(3) C(2) C(7) 116(2) . . . yes
C(2) C(3) C(4) 116(3) . . . yes
C(2) C(3) C(33) 122(3) . . . yes
C(4) C(3) C(33) 121(3) . . . yes
C(3) C(4) C(5) 125(3) . . . yes
C(3) C(4) H(4) 117.3 . . . no
C(5) C(4) H(4) 117.1 . . . no
C(4) C(5) C(6) 118(3) . . . yes
C(4) C(5) H(5) 120.7 . . . no
C(6) C(5) H(5) 120.8 . . . no
C(5) C(6) C(7) 117(3) . . . yes
C(5) C(6) H(6) 121.2 . . . no
C(7) C(6) H(6) 121.2 . . . no
Zr(1) C(7) C(2) 71(1) . . . yes
Zr(1) C(7) C(6) 129(2) . . . yes
Zr(1) C(7) C(8) 73(1) . . . yes
C(2) C(7) C(6) 124(3) . . . yes
C(2) C(7) C(8) 104(2) . . . yes
C(6) C(7) C(8) 128(3) . . . yes
Zr(1) C(8) C(7) 74(1) . . . yes
Zr(1) C(8) C(9) 121(1) . . . yes
Zr(1) C(8) C(13) 69(1) . . . yes
C(7) C(8) C(9) 134(3) . . . yes
C(7) C(8) C(13) 111(3) . . . yes
C(9) C(8) C(13) 113(3) . . . yes
C(8) C(9) C(10) 119(3) . . . yes
C(8) C(9) H(9) 119.8 . . . no
C(10) C(9) H(9) 120.2 . . . no
C(9) C(10) C(11) 122(3) . . . yes
C(9) C(10) H(10) 118.7 . . . no
C(11) C(10) H(10) 118.8 . . . no
C(10) C(11) C(12) 123(3) . . . yes
C(10) C(11) H(11) 118.4 . . . no
C(12) C(11) H(11) 118.4 . . . no
C(11) C(12) C(13) 114(3) . . . yes
C(11) C(12) H(12) 122.6 . . . no
C(13) C(12) H(12) 122.9 . . . no
Zr(1) C(13) C(1) 69(1) . . . yes
Zr(1) C(13) C(8) 79(1) . . . yes
Zr(1) C(13) C(12) 118(2) . . . yes
C(1) C(13) C(8) 107(3) . . . yes
C(1) C(13) C(12) 126(3) . . . yes
C(8) C(13) C(12) 125(3) . . . yes
C(1) C(14) C(15) 119(2) . . . yes
C(1) C(14) C(23) 118(2) . . . yes
C(15) C(14) C(23) 122(2) . . . yes
C(14) C(15) C(16) 128(2) . . . yes
C(14) C(15) C(20) 115(2) . . . yes
C(16) C(15) C(20) 116(2) . . . yes
C(15) C(16) C(17) 125(2) . . . yes
C(15) C(16) H(16) 117.3 . . . no
C(17) C(16) H(16) 117.7 . . . no
C(16) C(17) C(18) 119(2) . . . yes
C(16) C(17) H(17) 120.0 . . . no
C(18) C(17) H(17) 120.1 . . . no
C(17) C(18) C(19) 120(2) . . . yes
C(17) C(18) H(18) 120.0 . . . no
C(19) C(18) H(18) 119.8 . . . no
C(18) C(19) C(20) 119(2) . . . yes
C(18) C(19) H(19) 120.1 . . . no
C(20) C(19) H(19) 120.4 . . . no
C(15) C(20) C(19) 118(2) . . . yes
C(15) C(20) C(21) 124(2) . . . yes
C(19) C(20) C(21) 116(2) . . . yes
C(20) C(21) C(22) 115(2) . . . yes
C(20) C(21) H(21) 121.9 . . . no
C(22) C(21) H(21) 122.2 . . . no
C(21) C(22) C(23) 121(2) . . . yes
C(21) C(22) H(22) 119.3 . . . no
C(23) C(22) H(22) 119.3 . . . no
C(14) C(23) C(22) 120(2) . . . yes
C(14) C(23) C(24) 118(2) . . . yes
C(22) C(23) C(24) 120(2) . . . yes
Zr(1) C(24) C(23) 115(1) . . . yes
Zr(1) C(24) C(25) 72(1) . . . yes
Zr(1) C(24) C(32) 75(1) . . . yes
C(23) C(24) C(25) 123(3) . . . yes
C(23) C(24) C(32) 126(2) . . . yes
C(25) C(24) C(32) 109(2) . . . yes
Zr(1) C(25) C(24) 75(1) . . . yes
Zr(1) C(25) C(26) 78(1) . . . yes
Zr(1) C(25) H(25) 113.0 . . . no
C(24) C(25) C(26) 108(3) . . . yes
C(24) C(25) H(25) 126.1 . . . no
C(26) C(25) H(25) 125.7 . . . no
Zr(1) C(26) C(25) 68(1) . . . yes
Zr(1) C(26) C(27) 123(2) . . . yes
Zr(1) C(26) C(31) 78(1) . . . yes
C(25) C(26) C(27) 133(3) . . . yes
C(25) C(26) C(31) 106(3) . . . yes
C(27) C(26) C(31) 120(3) . . . yes
C(26) C(27) C(28) 122(3) . . . yes
C(26) C(27) H(27) 118.8 . . . no
C(28) C(27) H(27) 118.8 . . . no
C(27) C(28) C(29) 114(3) . . . yes
C(27) C(28) H(28) 122.8 . . . no
C(29) C(28) H(28) 123.0 . . . no
C(28) C(29) C(30) 129(3) . . . yes
C(28) C(29) H(29) 115.3 . . . no
C(30) C(29) H(29) 115.3 . . . no
C(29) C(30) C(31) 111(3) . . . yes
C(29) C(30) H(30) 124.3 . . . no
C(31) C(30) H(30) 124.3 . . . no
Zr(1) C(31) C(26) 70(1) . . . yes
Zr(1) C(31) C(30) 124(1) . . . yes
Zr(1) C(31) C(32) 68(1) . . . yes
C(26) C(31) C(30) 121(3) . . . yes
C(26) C(31) C(32) 110(2) . . . yes
C(30) C(31) C(32) 128(3) . . . yes
Zr(1) C(32) C(24) 71(1) . . . yes
Zr(1) C(32) C(31) 79(1) . . . yes
Zr(1) C(32) H(32) 113.9 . . . no
C(24) C(32) C(31) 104(2) . . . yes
C(24) C(32) H(32) 127.5 . . . no
C(31) C(32) H(32) 127.6 . . . no
C(3) C(33) H(33c) 109.4 . . . no
C(3) C(33) H(33a) 109.5 . . . no
C(3) C(33) H(33b) 109.4 . . . no
H(33c) C(33) H(33a) 109.6 . . . no
H(33c) C(33) H(33b) 109.4 . . . no
H(33a) C(33) H(33b) 109.5 . . . no

loop_
_geom_bond_atom_site_label_1
_geom_bond_atom_site_label_2
_geom_bond_distance
_geom_bond_site_symmetry_1
_geom_bond_site_symmetry_2
_geom_bond_publ_flag
Zr(1) Cl(1) 2.383(6) . . yes
Zr(1) Cl(2) 2.424(8) . . yes
Zr(1) C(1) 2.43(2) . . yes
Zr(1) C(2) 2.63(3) . . yes
Zr(1) C(7) 2.69(3) . . yes
Zr(1) C(8) 2.67(2) . . yes
Zr(1) C(13) 2.54(3) . . yes
Zr(1) C(24) 2.49(3) . . yes
Zr(1) C(25) 2.45(2) . . yes
Zr(1) C(26) 2.59(2) . . yes
Zr(1) C(31) 2.69(2) . . yes
Zr(1) C(32) 2.54(2) . . yes
C(1) C(2) 1.50(4) . . yes
C(1) C(13) 1.43(4) . . yes
C(1) C(14) 1.49(3) . . yes
C(2) C(3) 1.39(4) . . yes
C(2) C(7) 1.49(4) . . yes
C(3) C(4) 1.38(4) . . yes
C(3) C(33) 1.55(4) . . yes
C(4) C(5) 1.45(4) . . yes
C(4) H(4) 0.95 . . no
C(5) C(6) 1.35(4) . . yes
C(5) H(5) 0.95 . . no
C(6) C(7) 1.37(3) . . yes
C(6) H(6) 0.95 . . no
C(7) C(8) 1.45(4) . . yes
C(8) C(9) 1.49(4) . . yes
C(8) C(13) 1.43(4) . . yes
C(9) C(10) 1.29(4) . . yes
C(9) H(9) 0.95 . . no
C(10) C(11) 1.35(4) . . yes
C(10) H(10) 0.95 . . no
C(11) C(12) 1.42(4) . . yes
C(11) H(11) 0.95 . . no
C(12) C(13) 1.34(3) . . yes
C(12) H(12) 0.95 . . no
C(14) C(15) 1.40(3) . . yes
C(14) C(23) 1.36(3) . . yes
C(15) C(16) 1.38(3) . . yes
C(15) C(20) 1.42(3) . . yes
C(16) C(17) 1.36(3) . . yes
C(16) H(16) 0.95 . . no
C(17) C(18) 1.37(3) . . yes
C(17) H(17) 0.95 . . no
C(18) C(19) 1.39(3) . . yes
C(18) H(18) 0.95 . . no
C(19) C(20) 1.47(3) . . yes
C(19) H(19) 0.95 . . no
C(20) C(21) 1.40(3) . . yes
C(21) C(22) 1.39(3) . . yes
C(21) H(21) 0.95 . . no
C(22) C(23) 1.39(3) . . yes
C(22) H(22) 0.95 . . no
C(23) C(24) 1.48(3) . . yes
C(24) C(25) 1.39(3) . . yes
C(24) C(32) 1.42(3) . . yes
C(25) C(26) 1.45(3) . . yes
C(25) H(25) 0.95 . . no
C(26) C(27) 1.40(3) . . yes
C(26) C(31) 1.40(3) . . yes
C(27) C(28) 1.36(4) . . yes
C(27) H(27) 0.95 . . no
C(28) C(29) 1.40(4) . . yes
C(28) H(28) 0.95 . . no
C(29) C(30) 1.39(4) . . yes
C(29) H(29) 0.95 . . no
C(30) C(31) 1.43(4) . . yes
C(30) H(30) 0.95 . . no
C(31) C(32) 1.45(3) . . yes
C(32) H(32) 0.95 . . no
C(33) H(33c) 0.95 . . no
C(33) H(33a) 0.95 . . no
C(33) H(33b) 0.95 . . no

loop_
_geom_contact_atom_site_label_1
_geom_contact_atom_site_label_2
_geom_contact_distance
_geom_contact_site_symmetry_1
_geom_contact_site_symmetry_2
_geom_contact_publ_flag
C(5) C(12) 3.43(4) . 1_554 no
C(21) C(31) 3.55(3) . 5_666 no
C(28) C(30) 3.50(4) . 4_664 no
Zr(1) C(1) 2.43(2) . . no
Zr(1) C(25) 2.45(2) . . no
Zr(1) C(24) 2.49(3) . . no
Zr(1) C(13) 2.54(3) . . no
Zr(1) C(32) 2.54(2) . . no
Zr(1) C(26) 2.59(2) . . no
Zr(1) C(2) 2.63(3) . . no
Zr(1) C(8) 2.67(2) . . no
Zr(1) C(31) 2.69(2) . . no
Zr(1) C(7) 2.69(3) . . no

loop_
_geom_torsion_atom_site_label_1
_geom_torsion_atom_site_label_2
_geom_torsion_atom_site_label_3
_geom_torsion_atom_site_label_4
_geom_torsion_site_symmetry_1
_geom_torsion_site_symmetry_2
_geom_torsion_site_symmetry_3
_geom_torsion_site_symmetry_4
_geom_torsion
_geom_torsion_publ_flag
Zr(1) C(1) C(2) C(3) . . . . -106(3) no
Zr(1) C(1) C(2) C(7) . . . . 65(1) no
Zr(1) C(1) C(13) C(8) . . . . -70(1) no
Zr(1) C(1) C(13) C(12) . . . . 110(2) no
Zr(1) C(1) C(14) C(15) . . . . 172(2) no
Zr(1) C(1) C(14) C(23) . . . . -10(3) no
Zr(1) C(2) C(1) C(13) . . . . -73(1) no
Zr(1) C(2) C(1) C(14) . . . . 116(2) no
Zr(1) C(2) C(3) C(4) . . . . 94(2) no
Zr(1) C(2) C(3) C(33) . . . . -83(3) no
Zr(1) C(2) C(7) C(6) . . . . -126(2) no
Zr(1) C(2) C(7) C(8) . . . . 66(1) no
Zr(1) C(7) C(2) C(1) . . . . -58(1) no
Zr(1) C(7) C(2) C(3) . . . . 115(2) no
Zr(1) C(7) C(6) C(5) . . . . -83(4) no
Zr(1) C(7) C(8) C(9) . . . . -119(3) no
Zr(1) C(7) C(8) C(13) . . . . 59(1) no
Zr(1) C(8) C(7) C(2) . . . . -65(1) no
Zr(1) C(8) C(7) C(6) . . . . 128(3) no
Zr(1) C(8) C(9) C(10) . . . . 79(4) no
Zr(1) C(8) C(13) C(1) . . . . 64(1) no
Zr(1) C(8) C(13) C(12) . . . . -117(2) no
Zr(1) C(13) C(1) C(2) . . . . 74(1) no
Zr(1) C(13) C(1) C(14) . . . . -114(2) no
Zr(1) C(13) C(8) C(7) . . . . -62(1) no
Zr(1) C(13) C(8) C(9) . . . . 116(2) no
Zr(1) C(13) C(12) C(11) . . . . -96(2) no
Zr(1) C(24) C(23) C(14) . . . . 6(3) no
Zr(1) C(24) C(23) C(22) . . . . -172(2) no
Zr(1) C(24) C(25) C(26) . . . . -72(1) no
Zr(1) C(24) C(32) C(31) . . . . 73(1) no
Zr(1) C(25) C(24) C(23) . . . . -109(2) no
Zr(1) C(25) C(24) C(32) . . . . 66(1) no
Zr(1) C(25) C(26) C(27) . . . . 115(3) no
Zr(1) C(25) C(26) C(31) . . . . -70(1) no
Zr(1) C(26) C(25) C(24) . . . . 69(1) no
Zr(1) C(26) C(27) C(28) . . . . -97(3) no
Zr(1) C(26) C(31) C(30) . . . . 119(2) no
Zr(1) C(26) C(31) C(32) . . . . -57(1) no
Zr(1) C(31) C(26) C(25) . . . . 63(1) no
Zr(1) C(31) C(26) C(27) . . . . -121(2) no
Zr(1) C(31) C(30) C(29) . . . . 94(2) no
Zr(1) C(31) C(32) C(24) . . . . -67(1) no
Zr(1) C(32) C(24) C(23) . . . . 111(2) no
Zr(1) C(32) C(24) C(25) . . . . -64(1) no
Zr(1) C(32) C(31) C(26) . . . . 58(2) no
Zr(1) C(32) C(31) C(30) . . . . -118(2) no
Cl(1) Zr(1) C(1) C(2) . . . . -105(1) no
Cl(1) Zr(1) C(1) C(13) . . . . 5(2) no
Cl(1) Zr(1) C(1) C(14) . . . . 131(2) no
Cl(1) Zr(1) C(2) C(1) . . . . 102(2) no
Cl(1) Zr(1) C(2) C(3) . . . . -125(2) no
Cl(1) Zr(1) C(2) C(7) . . . . -13(2) no
Cl(1) Zr(1) C(7) C(2) . . . . 169(1) no
Cl(1) Zr(1) C(7) C(6) . . . . -69(3) no
Cl(1) Zr(1) C(7) C(8) . . . . 57(1) no
Cl(1) Zr(1) C(8) C(7) . . . . -122(1) no
Cl(1) Zr(1) C(8) C(9) . . . . 10(3) no
Cl(1) Zr(1) C(8) C(13) . . . . 116(2) no
Cl(1) Zr(1) C(13) C(1) . . . . -175(1) no
Cl(1) Zr(1) C(13) C(8) . . . . -61(2) no
Cl(1) Zr(1) C(13) C(12) . . . . 63(2) no
Cl(1) Zr(1) C(24) C(23) . . . . -131(1) no
Cl(1) Zr(1) C(24) C(25) . . . . 109(2) no
Cl(1) Zr(1) C(24) C(32) . . . . -7(2) no
Cl(1) Zr(1) C(25) C(24) . . . . -98(2) no
Cl(1) Zr(1) C(25) C(26) . . . . 14(2) no
Cl(1) Zr(1) C(26) C(25) . . . . -168(1) no
Cl(1) Zr(1) C(26) C(27) . . . . 62(2) no
Cl(1) Zr(1) C(26) C(31) . . . . -56(2) no
Cl(1) Zr(1) C(31) C(26) . . . . 123(2) no
Cl(1) Zr(1) C(31) C(30) . . . . 7(2) no
Cl(1) Zr(1) C(31) C(32) . . . . -114(1) no
Cl(1) Zr(1) C(32) C(24) . . . . 174(1) no
Cl(1) Zr(1) C(32) C(31) . . . . 64(1) no
Cl(2) Zr(1) C(1) C(2) . . . . 22(2) no
Cl(2) Zr(1) C(1) C(13) . . . . 134(1) no
Cl(2) Zr(1) C(1) C(14) . . . . -100(2) no
Cl(2) Zr(1) C(2) C(1) . . . . -160(1) no
Cl(2) Zr(1) C(2) C(3) . . . . -28(2) no
Cl(2) Zr(1) C(2) C(7) . . . . 83(1) no
Cl(2) Zr(1) C(7) C(2) . . . . -93(1) no
Cl(2) Zr(1) C(7) C(6) . . . . 27(3) no
Cl(2) Zr(1) C(7) C(8) . . . . 154(1) no
Cl(2) Zr(1) C(8) C(7) . . . . -27(1) no
Cl(2) Zr(1) C(8) C(9) . . . . 105(3) no
Cl(2) Zr(1) C(8) C(13) . . . . -148(2) no
Cl(2) Zr(1) C(13) C(1) . . . . -68(2) no
Cl(2) Zr(1) C(13) C(8) . . . . 45(2) no
Cl(2) Zr(1) C(13) C(12) . . . . 170(2) no
Cl(2) Zr(1) C(24) C(23) . . . . 103(1) no
Cl(2) Zr(1) C(24) C(25) . . . . -16(2) no
Cl(2) Zr(1) C(24) C(32) . . . . -132(1) no
Cl(2) Zr(1) C(25) C(24) . . . . 165(2) no
Cl(2) Zr(1) C(25) C(26) . . . . -81(1) no
Cl(2) Zr(1) C(26) C(25) . . . . 94(1) no
Cl(2) Zr(1) C(26) C(27) . . . . -34(2) no
Cl(2) Zr(1) C(26) C(31) . . . . -152(2) no
Cl(2) Zr(1) C(31) C(26) . . . . 28(2) no
Cl(2) Zr(1) C(31) C(30) . . . . -87(2) no
Cl(2) Zr(1) C(31) C(32) . . . . 150(1) no
Cl(2) Zr(1) C(32) C(24) . . . . 67(2) no
Cl(2) Zr(1) C(32) C(31) . . . . -41(2) no
C(1) Zr(1) C(2) C(3) . . . . 131(3) no
C(1) Zr(1) C(2) C(7) . . . . -115(2) no
C(1) Zr(1) C(7) C(2) . . . . 37(1) no
C(1) Zr(1) C(7) C(6) . . . . 157(4) no
C(1) Zr(1) C(7) C(8) . . . . -74(1) no
C(1) Zr(1) C(8) C(7) . . . . 82(2) no
C(1) Zr(1) C(8) C(9) . . . . -145(3) no
C(1) Zr(1) C(8) C(13) . . . . -39(1) no
C(1) Zr(1) C(13) C(8) . . . . 113(3) no
C(1) Zr(1) C(13) C(12) . . . . -121(3) no
C(1) Zr(1) C(24) C(23) . . . . -8(1) no
C(1) Zr(1) C(24) C(25) . . . . -127(2) no
C(1) Zr(1) C(24) C(32) . . . . 115(2) no
C(1) Zr(1) C(25) C(24) . . . . 47(2) no
C(1) Zr(1) C(25) C(26) . . . . 160(2) no
C(1) Zr(1) C(26) C(25) . . . . -23(2) no
C(1) Zr(1) C(26) C(27) . . . . -152(2) no
C(1) Zr(1) C(26) C(31) . . . . 89(2) no
C(1) Zr(1) C(31) C(26) . . . . -107(2) no
C(1) Zr(1) C(31) C(30) . . . . 136(2) no
C(1) Zr(1) C(31) C(32) . . . . 14(2) no
C(1) Zr(1) C(32) C(24) . . . . -57(1) no
C(1) Zr(1) C(32) C(31) . . . . -167(1) no
C(1) C(2) Zr(1) C(7) . . . . 115(2) no
C(1) C(2) Zr(1) C(8) . . . . 78(1) no
C(1) C(2) Zr(1) C(13) . . . . 38(1) no
C(1) C(2) Zr(1) C(24) . . . . -43(2) no
C(1) C(2) Zr(1) C(25) . . . . -75(2) no
C(1) C(2) Zr(1) C(26) . . . . -85(2) no
C(1) C(2) Zr(1) C(31) . . . . -42(2) no
C(1) C(2) Zr(1) C(32) . . . . -20(2) no
C(1) C(2) C(3) C(4) . . . . 177(2) no
C(1) C(2) C(3) C(33) . . . . 0(5) no
C(1) C(2) C(7) C(6) . . . . 174(2) no
C(1) C(2) C(7) C(8) . . . . 7(2) no
C(1) C(13) Zr(1) C(2) . . . . -39(1) no
C(1) C(13) Zr(1) C(7) . . . . -79(2) no
C(1) C(13) Zr(1) C(8) . . . . -113(3) no
C(1) C(13) Zr(1) C(24) . . . . 57(2) no
C(1) C(13) Zr(1) C(25) . . . . 44(2) no
C(1) C(13) Zr(1) C(26) . . . . 76(2) no
C(1) C(13) Zr(1) C(31) . . . . 102(1) no
C(1) C(13) Zr(1) C(32) . . . . 90(1) no
C(1) C(13) C(8) C(7) . . . . 1(3) no
C(1) C(13) C(8) C(9) . . . . -179(2) no
C(1) C(13) C(12) C(11) . . . . 179(2) no
C(1) C(14) C(15) C(16) . . . . -4(5) no
C(1) C(14) C(15) C(20) . . . . 178(2) no
C(1) C(14) C(23) C(22) . . . . -178(2) no
C(1) C(14) C(23) C(24) . . . . 2(4) no
C(2) Zr(1) C(1) C(13) . . . . 111(2) no
C(2) Zr(1) C(1) C(14) . . . . -122(3) no
C(2) Zr(1) C(7) C(6) . . . . 120(4) no
C(2) Zr(1) C(7) C(8) . . . . -112(2) no
C(2) Zr(1) C(8) C(7) . . . . 38(1) no
C(2) Zr(1) C(8) C(9) . . . . 171(3) no
C(2) Zr(1) C(8) C(13) . . . . -82(2) no
C(2) Zr(1) C(13) C(8) . . . . 73(2) no
C(2) Zr(1) C(13) C(12) . . . . -161(3) no
C(2) Zr(1) C(24) C(23) . . . . 16(2) no
C(2) Zr(1) C(24) C(25) . . . . -103(2) no
C(2) Zr(1) C(24) C(32) . . . . 139(1) no
C(2) Zr(1) C(25) C(24) . . . . 80(2) no
C(2) Zr(1) C(25) C(26) . . . . -166(2) no
C(2) Zr(1) C(26) C(25) . . . . 17(2) no
C(2) Zr(1) C(26) C(27) . . . . -111(2) no
C(2) Zr(1) C(26) C(31) . . . . 130(2) no
C(2) Zr(1) C(31) C(26) . . . . -82(2) no
C(2) Zr(1) C(31) C(30) . . . . 161(2) no
C(2) Zr(1) C(31) C(32) . . . . 39(2) no
C(2) Zr(1) C(32) C(24) . . . . -46(1) no
C(2) Zr(1) C(32) C(31) . . . . -156(1) no
C(2) C(1) Zr(1) C(7) . . . . -35(1) no
C(2) C(1) Zr(1) C(8) . . . . -74(1) no
C(2) C(1) Zr(1) C(13) . . . . -111(2) no
C(2) C(1) Zr(1) C(24) . . . . 132(2) no
C(2) C(1) Zr(1) C(25) . . . . 107(1) no
C(2) C(1) Zr(1) C(26) . . . . 119(1) no
C(2) C(1) Zr(1) C(31) . . . . 154(1) no
C(2) C(1) Zr(1) C(32) . . . . 161(2) no
C(2) C(1) C(13) C(8) . . . . 3(2) no
C(2) C(1) C(13) C(12) . . . . -174(2) no
C(2) C(1) C(14) C(15) . . . . 76(3) no
C(2) C(1) C(14) C(23) . . . . -106(2) no
C(2) C(3) C(4) C(5) . . . . -1(4) no
C(2) C(7) Zr(1) C(8) . . . . 112(2) no
C(2) C(7) Zr(1) C(13) . . . . 78(1) no
C(2) C(7) Zr(1) C(24) . . . . 24(2) no
C(2) C(7) Zr(1) C(25) . . . . -15(2) no
C(2) C(7) Zr(1) C(26) . . . . -49(3) no
C(2) C(7) Zr(1) C(31) . . . . 87(4) no
C(2) C(7) Zr(1) C(32) . . . . 64(2) no
C(2) C(7) C(6) C(5) . . . . 10(4) no
C(2) C(7) C(8) C(9) . . . . 175(2) no
C(2) C(7) C(8) C(13) . . . . -5(2) no
C(3) C(2) Zr(1) C(7) . . . . -112(3) no
C(3) C(2) Zr(1) C(8) . . . . -150(3) no
C(3) C(2) Zr(1) C(13) . . . . 170(3) no
C(3) C(2) Zr(1) C(24) . . . . 87(2) no
C(3) C(2) Zr(1) C(25) . . . . 55(2) no
C(3) C(2) Zr(1) C(26) . . . . 46(3) no
C(3) C(2) Zr(1) C(31) . . . . 88(2) no
C(3) C(2) Zr(1) C(32) . . . . 111(2) no
C(3) C(2) C(1) C(13) . . . . -179(3) no
C(3) C(2) C(1) C(14) . . . . 9(4) no
C(3) C(2) C(7) C(6) . . . . -11(3) no
C(3) C(2) C(7) C(8) . . . . -178(2) no
C(3) C(4) C(5) C(6) . . . . 1(4) no
C(4) C(3) C(2) C(7) . . . . 6(3) no
C(4) C(5) C(6) C(7) . . . . -5(5) no
C(5) C(4) C(3) C(33) . . . . 175(2) no
C(5) C(6) C(7) C(8) . . . . 174(2) no
C(6) C(7) Zr(1) C(8) . . . . -127(4) no
C(6) C(7) Zr(1) C(13) . . . . -160(4) no
C(6) C(7) Zr(1) C(24) . . . . 145(3) no
C(6) C(7) Zr(1) C(25) . . . . 104(3) no
C(6) C(7) Zr(1) C(26) . . . . 70(5) no
C(6) C(7) Zr(1) C(31) . . . . -152(4) no
C(6) C(7) Zr(1) C(32) . . . . -175(3) no
C(6) C(7) C(8) C(9) . . . . 9(5) no
C(6) C(7) C(8) C(13) . . . . -171(2) no
C(7) Zr(1) C(1) C(13) . . . . 75(2) no
C(7) Zr(1) C(1) C(14) . . . . -158(3) no
C(7) Zr(1) C(8) C(9) . . . . 132(4) no
C(7) Zr(1) C(8) C(13) . . . . -121(2) no
C(7) Zr(1) C(13) C(8) . . . . 33(1) no
C(7) Zr(1) C(13) C(12) . . . . 158(3) no
C(7) Zr(1) C(24) C(23) . . . . 3(2) no
C(7) Zr(1) C(24) C(25) . . . . -116(1) no
C(7) Zr(1) C(24) C(32) . . . . 126(1) no
C(7) Zr(1) C(25) C(24) . . . . 88(2) no
C(7) Zr(1) C(25) C(26) . . . . -158(1) no
C(7) Zr(1) C(26) C(25) . . . . 50(4) no
C(7) Zr(1) C(26) C(27) . . . . -77(4) no
C(7) Zr(1) C(26) C(31) . . . . 163(2) no
C(7) Zr(1) C(31) C(26) . . . . -152(4) no
C(7) Zr(1) C(31) C(30) . . . . 91(5) no
C(7) Zr(1) C(31) C(32) . . . . -30(5) no
C(7) Zr(1) C(32) C(24) . . . . -79(2) no
C(7) Zr(1) C(32) C(31) . . . . 170(1) no
C(7) C(2) Zr(1) C(8) . . . . -37(1) no
C(7) C(2) Zr(1) C(13) . . . . -77(1) no
C(7) C(2) Zr(1) C(24) . . . . -159(1) no
C(7) C(2) Zr(1) C(25) . . . . 168(1) no
C(7) C(2) Zr(1) C(26) . . . . 158(1) no
C(7) C(2) Zr(1) C(31) . . . . -158(1) no
C(7) C(2) Zr(1) C(32) . . . . -136(1) no
C(7) C(2) C(1) C(13) . . . . -7(2) no
C(7) C(2) C(1) C(14) . . . . -177(2) no
C(7) C(2) C(3) C(33) . . . . -171(2) no
C(7) C(8) Zr(1) C(13) . . . . 121(2) no
C(7) C(8) Zr(1) C(24) . . . . 110(1) no
C(7) C(8) Zr(1) C(25) . . . . 85(2) no
C(7) C(8) Zr(1) C(26) . . . . 152(3) no
C(7) C(8) Zr(1) C(31) . . . . 172(1) no
C(7) C(8) Zr(1) C(32) . . . . 146(1) no
C(7) C(8) C(9) C(10) . . . . 179(3) no
C(7) C(8) C(13) C(12) . . . . 179(2) no
C(8) Zr(1) C(1) C(13) . . . . 36(1) no
C(8) Zr(1) C(1) C(14) . . . . 162(3) no
C(8) Zr(1) C(13) C(12) . . . . 125(4) no
C(8) Zr(1) C(24) C(23) . . . . -32(2) no
C(8) Zr(1) C(24) C(25) . . . . -152(1) no
C(8) Zr(1) C(24) C(32) . . . . 91(1) no
C(8) Zr(1) C(25) C(24) . . . . 44(2) no
C(8) Zr(1) C(25) C(26) . . . . 157(2) no
C(8) Zr(1) C(26) C(25) . . . . -85(4) no
C(8) Zr(1) C(26) C(27) . . . . 145(4) no
C(8) Zr(1) C(26) C(31) . . . . 26(5) no
C(8) Zr(1) C(31) C(26) . . . . -171(1) no
C(8) Zr(1) C(31) C(30) . . . . 73(3) no
C(8) Zr(1) C(31) C(32) . . . . -49(2) no
C(8) Zr(1) C(32) C(24) . . . . -104(1) no
C(8) Zr(1) C(32) C(31) . . . . 145(1) no
C(8) C(7) Zr(1) C(13) . . . . -33(1) no
C(8) C(7) Zr(1) C(24) . . . . -87(2) no
C(8) C(7) Zr(1) C(25) . . . . -127(1) no
C(8) C(7) Zr(1) C(26) . . . . -162(2) no
C(8) C(7) Zr(1) C(31) . . . . -24(5) no
C(8) C(7) Zr(1) C(32) . . . . -48(2) no
C(8) C(9) C(10) C(11) . . . . 0(5) no
C(8) C(13) Zr(1) C(24) . . . . 170(2) no
C(8) C(13) Zr(1) C(25) . . . . 157(2) no
C(8) C(13) Zr(1) C(26) . . . . -169(1) no
C(8) C(13) Zr(1) C(31) . . . . -144(2) no
C(8) C(13) Zr(1) C(32) . . . . -156(2) no
C(8) C(13) C(1) C(14) . . . . 174(2) no
C(8) C(13) C(12) C(11) . . . . 1(4) no
C(9) C(8) Zr(1) C(13) . . . . -106(4) no
C(9) C(8) Zr(1) C(24) . . . . -116(3) no
C(9) C(8) Zr(1) C(25) . . . . -141(2) no
C(9) C(8) Zr(1) C(26) . . . . -74(5) no
C(9) C(8) Zr(1) C(31) . . . . -54(3) no
C(9) C(8) Zr(1) C(32) . . . . -80(3) no
C(9) C(8) C(13) C(12) . . . . -1(3) no
C(9) C(10) C(11) C(12) . . . . 0(5) no
C(10) C(9) C(8) C(13) . . . . 0(4) no
C(10) C(11) C(12) C(13) . . . . 0(4) no
C(12) C(13) Zr(1) C(24) . . . . -64(2) no
C(12) C(13) Zr(1) C(25) . . . . -77(3) no
C(12) C(13) Zr(1) C(26) . . . . -44(3) no
C(12) C(13) Zr(1) C(31) . . . . -19(3) no
C(12) C(13) Zr(1) C(32) . . . . -31(2) no
C(12) C(13) C(1) C(14) . . . . -4(4) no
C(13) Zr(1) C(1) C(14) . . . . 125(3) no
C(13) Zr(1) C(24) C(23) . . . . -38(2) no
C(13) Zr(1) C(24) C(25) . . . . -157(2) no
C(13) Zr(1) C(24) C(32) . . . . 85(1) no
C(13) Zr(1) C(25) C(24) . . . . 24(2) no
C(13) Zr(1) C(25) C(26) . . . . 137(2) no
C(13) Zr(1) C(26) C(25) . . . . -62(2) no
C(13) Zr(1) C(26) C(27) . . . . 169(2) no
C(13) Zr(1) C(26) C(31) . . . . 50(2) no
C(13) Zr(1) C(31) C(26) . . . . -144(2) no
C(13) Zr(1) C(31) C(30) . . . . 99(2) no
C(13) Zr(1) C(31) C(32) . . . . -22(2) no
C(13) Zr(1) C(32) C(24) . . . . -91(1) no
C(13) Zr(1) C(32) C(31) . . . . 159(2) no
C(13) C(1) Zr(1) C(24) . . . . -115(2) no
C(13) C(1) Zr(1) C(25) . . . . -141(1) no
C(13) C(1) Zr(1) C(26) . . . . -128(1) no
C(13) C(1) Zr(1) C(31) . . . . -93(1) no
C(13) C(1) Zr(1) C(32) . . . . -86(2) no
C(13) C(1) C(14) C(15) . . . . -92(3) no
C(13) C(1) C(14) C(23) . . . . 84(3) no
C(13) C(8) Zr(1) C(24) . . . . -10(2) no
C(13) C(8) Zr(1) C(25) . . . . -35(3) no
C(13) C(8) Zr(1) C(26) . . . . 31(5) no
C(13) C(8) Zr(1) C(31) . . . . 51(2) no
C(13) C(8) Zr(1) C(32) . . . . 25(2) no
C(14) C(1) Zr(1) C(24) . . . . 9(2) no
C(14) C(1) Zr(1) C(25) . . . . -15(2) no
C(14) C(1) Zr(1) C(26) . . . . -3(2) no
C(14) C(1) Zr(1) C(31) . . . . 31(2) no
C(14) C(1) Zr(1) C(32) . . . . 39(2) no
C(14) C(15) C(16) C(17) . . . . 179(2) no
C(14) C(15) C(20) C(19) . . . . 179(2) no
C(14) C(15) C(20) C(21) . . . . -3(4) no
C(14) C(23) C(22) C(21) . . . . 2(4) no
C(14) C(23) C(24) C(25) . . . . 91(3) no
C(14) C(23) C(24) C(32) . . . . -84(3) no
C(15) C(14) C(23) C(22) . . . . -1(4) no
C(15) C(14) C(23) C(24) . . . . 179(2) no
C(15) C(16) C(17) C(18) . . . . 3(5) no
C(15) C(20) C(19) C(18) . . . . 0(4) no
C(15) C(20) C(21) C(22) . . . . 4(4) no
C(16) C(15) C(14) C(23) . . . . 178(3) no
C(16) C(15) C(20) C(19) . . . . 2(4) no
C(16) C(15) C(20) C(21) . . . . 179(2) no
C(16) C(17) C(18) C(19) . . . . -2(5) no
C(17) C(16) C(15) C(20) . . . . -3(4) no
C(17) C(18) C(19) C(20) . . . . 0(5) no
C(18) C(19) C(20) C(21) . . . . -178(3) no
C(19) C(20) C(21) C(22) . . . . -178(2) no
C(20) C(15) C(14) C(23) . . . . 1(4) no
C(20) C(21) C(22) C(23) . . . . -3(4) no
C(21) C(22) C(23) C(24) . . . . -178(2) no
C(22) C(23) C(24) C(25) . . . . -87(3) no
C(22) C(23) C(24) C(32) . . . . 97(3) no
C(23) C(24) Zr(1) C(25) . . . . 119(3) no
C(23) C(24) Zr(1) C(26) . . . . 158(2) no
C(23) C(24) Zr(1) C(31) . . . . -162(2) no
C(23) C(24) Zr(1) C(32) . . . . -123(3) no
C(23) C(24) C(25) C(26) . . . . 178(2) no
C(23) C(24) C(32) C(31) . . . . -175(2) no
C(24) Zr(1) C(25) C(26) . . . . 112(2) no
C(24) Zr(1) C(26) C(25) . . . . -38(1) no
C(24) Zr(1) C(26) C(27) . . . . -166(3) no
C(24) Zr(1) C(26) C(31) . . . . 74(1) no
C(24) Zr(1) C(31) C(26) . . . . -81(2) no
C(24) Zr(1) C(31) C(30) . . . . 162(3) no
C(24) Zr(1) C(31) C(32) . . . . 40(1) no
C(24) Zr(1) C(32) C(31) . . . . -109(2) no
C(24) C(25) Zr(1) C(26) . . . . -112(2) no
C(24) C(25) Zr(1) C(31) . . . . -76(1) no
C(24) C(25) Zr(1) C(32) . . . . -36(1) no
C(24) C(25) C(26) C(27) . . . . -174(2) no
C(24) C(25) C(26) C(31) . . . . 0(2) no
C(24) C(32) Zr(1) C(25) . . . . 36(1) no
C(24) C(32) Zr(1) C(26) . . . . 77(1) no
C(24) C(32) Zr(1) C(31) . . . . 109(2) no
C(24) C(32) C(31) C(26) . . . . -9(3) no
C(24) C(32) C(31) C(30) . . . . 174(2) no
C(25) Zr(1) C(24) C(32) . . . . -116(2) no
C(25) Zr(1) C(26) C(27) . . . . -128(4) no
C(25) Zr(1) C(26) C(31) . . . . 112(2) no
C(25) Zr(1) C(31) C(26) . . . . -39(1) no
C(25) Zr(1) C(31) C(30) . . . . -155(3) no
C(25) Zr(1) C(31) C(32) . . . . 82(1) no
C(25) Zr(1) C(32) C(31) . . . . -73(1) no
C(25) C(24) Zr(1) C(26) . . . . 38(1) no
C(25) C(24) Zr(1) C(31) . . . . 77(1) no
C(25) C(24) Zr(1) C(32) . . . . 116(2) no
C(25) C(24) C(32) C(31) . . . . 8(2) no
C(25) C(26) Zr(1) C(31) . . . . -112(2) no
C(25) C(26) Zr(1) C(32) . . . . -79(2) no
C(25) C(26) C(27) C(28) . . . . 171(2) no
C(25) C(26) C(31) C(30) . . . . -177(2) no
C(25) C(26) C(31) C(32) . . . . 6(3) no
C(26) Zr(1) C(24) C(32) . . . . -77(1) no
C(26) Zr(1) C(31) C(30) . . . . -115(3) no
C(26) Zr(1) C(31) C(32) . . . . 121(2) no
C(26) Zr(1) C(32) C(31) . . . . -32(1) no
C(26) C(25) Zr(1) C(31) . . . . 36(1) no
C(26) C(25) Zr(1) C(32) . . . . 76(1) no
C(26) C(25) C(24) C(32) . . . . -5(3) no
C(26) C(27) C(28) C(29) . . . . 0(4) no
C(26) C(31) Zr(1) C(32) . . . . -121(2) no
C(26) C(31) C(30) C(29) . . . . 7(3) no
C(27) C(26) Zr(1) C(31) . . . . 118(3) no
C(27) C(26) Zr(1) C(32) . . . . 152(3) no
C(27) C(26) C(31) C(30) . . . . -2(4) no
C(27) C(26) C(31) C(32) . . . . -178(2) no
C(27) C(28) C(29) C(30) . . . . 7(5) no
C(28) C(27) C(26) C(31) . . . . -1(4) no
C(28) C(29) C(30) C(31) . . . . -10(4) no
C(29) C(30) C(31) C(32) . . . . -176(2) no
C(30) C(31) Zr(1) C(32) . . . . 122(3) no
C(31) Zr(1) C(24) C(32) . . . . -39(1) no
C(31) C(26) Zr(1) C(32) . . . . 33(1) no
